data_1522082
loop_
_publ_author_name
'Valldor, M.'
'Axnas, J.'
'Boullay, P.'
'Bryntse, I.'

_publ_section_title
;
 X-ray diffraction studies of 2212-type superconductors in the Tl - Hg -
 Ba - Sr - Ca - Cu - O system
;
_journal_name_full 'Journal of Solid State Chemistry'
_journal_page_first 106
_journal_page_last 117
_journal_volume 153
_journal_year 2000
_chemical_formula_sum 'Ba1.4 Ca0.57 Cu2 Hg0.7 O6.94 Sr1.03 Tl1.3'
_chemical_name_systematic 'Tl1.3 Hg0.7 Ba1.4 Sr1.03 Ca0.57 Cu2 O6.94'
_space_group_IT_number 139
_symmetry_space_group_name_Hall '-I 4 2'
_symmetry_space_group_name_H-M 'I 4/m m m'
_cell_angle_alpha 90
_cell_angle_beta 90
_cell_angle_gamma 90
_cell_formula_units_Z 2
_cell_length_a 3.84456
_cell_length_b 3.84456
_cell_length_c 29.32875
_cell_volume 433.498
_citation_journal_id_ASTM JSSCBI
_cod_data_source_file Valldor_JSSCBI_2000_1942.cif
_cod_data_source_block Ba1.4Ca0.57Cu2Hg0.7O6.94Sr1.03Tl1.3
_cod_original_cell_volume 433.4977
_cod_database_code 1522082

loop_
_symmetry_equiv_pos_as_xyz
x,y,z
-y,x,z
-x,-y,z
y,-x,z
x,-y,-z
y,x,-z
-x,y,-z
-y,-x,-z
-x,-y,-z
y,-x,-z
x,y,-z
-y,x,-z
-x,y,z
-y,-x,z
x,-y,z
y,x,z
x+1/2,y+1/2,z+1/2
-y+1/2,x+1/2,z+1/2
-x+1/2,-y+1/2,z+1/2
y+1/2,-x+1/2,z+1/2
x+1/2,-y+1/2,-z+1/2
y+1/2,x+1/2,-z+1/2
-x+1/2,y+1/2,-z+1/2
-y+1/2,-x+1/2,-z+1/2
-x+1/2,-y+1/2,-z+1/2
y+1/2,-x+1/2,-z+1/2
x+1/2,y+1/2,-z+1/2
-y+1/2,x+1/2,-z+1/2
-x+1/2,y+1/2,z+1/2
-y+1/2,-x+1/2,z+1/2
x+1/2,-y+1/2,z+1/2
y+1/2,x+1/2,z+1/2

loop_
_atom_site_label
_atom_site_type_symbol
_atom_site_fract_x
_atom_site_fract_y
_atom_site_fract_z
_atom_site_occupancy
_atom_site_U_iso_or_equiv
Sr2 Sr+2 0 0 0.12175 0.3 0.0
Ba1 Ba+2 0 0 0.12175 0.7 0.0
Tl1 Tl+3 0.5 0.5 0.21254 0.65 0.0
O1 O-2 0 0.5 0.0558 1 0.0
Cu2 Cu+1 0.5 0.5 0.0565 1 0.0
Ca1 Ca+2 0 0 0 0.57 0.0
O2 O-2 0.5 0.5 0.1426 1 0.0
Sr1 Sr+2 0 0 0 0.43 0.0
Hg1 Hg+2 0.5 0.5 0.21254 0.35 0.0
O3 O-2 0 0 0.219 0.47 0.0
